data_4079465
loop_
_publ_author_name
'Ikpo, Nduka'
'Barbon, Stephanie M.'
'Drover, Marcus W.'
'Dawe, Louise N.'
'Kerton, Francesca M.'

_publ_section_title
;
 Aluminum Methyl and Chloro Complexes Bearing Monoanionic Aminephenolate
 Ligands: Synthesis, Characterization, and Use in Polymerizations
;
_journal_issue 23
_journal_name_full Organometallics
_journal_page_first 8145
_journal_paper_doi 10.1021/om300757u
_journal_volume 31
_journal_year 2012
_chemical_formula_moiety 'C35 H57 Al N4 O2'
_chemical_formula_sum 'C35 H57 Al N4 O2'
_chemical_formula_weight 592.84
_chemical_name_systematic
; 
 ? 
;
_space_group_IT_number 2
_symmetry_cell_setting triclinic
_symmetry_Int_Tables_number 2
_symmetry_space_group_name_Hall '-P 1'
_symmetry_space_group_name_H-M 'P -1'
_atom_sites_solution_hydrogens geom
_atom_sites_solution_primary direct
_atom_sites_solution_secondary difmap
_audit_creation_method SHELXL-97
_cell_angle_alpha 97.164(5)
_cell_angle_beta 93.365(6)
_cell_angle_gamma 96.972(6)
_cell_formula_units_Z 2
_cell_length_a 9.096(3)
_cell_length_b 13.328(4)
_cell_length_c 14.479(4)
_cell_measurement_reflns_used 7482
_cell_measurement_temperature 153(2)
_cell_measurement_theta_max 30.5092
_cell_measurement_theta_min 2.2622
_cell_volume 1723.9(9)
_computing_cell_refinement 'CrystalClear (Rigaku/MSC Inc., 2005)'
_computing_data_collection 'CrystalClear (Rigaku/MSC Inc., 2005)'
_computing_data_reduction 'CrystalClear (Rigaku/MSC Inc., 2005)'
_computing_molecular_graphics 'CrystalStructure3.7.0(Rigaku/MSC Inc.,2005)'
_computing_publication_material 'CrystalStructure3.7.0(Rigaku/MSC Inc.,2005)'
_computing_structure_refinement 'SHELXL-97 (Sheldrick, 1997)'
_computing_structure_solution 'SIR92 (Altomare et al., 1994)'
_diffrn_ambient_temperature 153(2)
_diffrn_detector_area_resol_mean 14.63
_diffrn_measured_fraction_theta_full 0.982
_diffrn_measured_fraction_theta_max 0.982
_diffrn_measurement_device_type 'Rigaku Saturn'
_diffrn_measurement_method \w
_diffrn_radiation_monochromator 'graphite - Rigaku SHINE'
_diffrn_radiation_source 'fine-focus sealed tube'
_diffrn_radiation_type MoK\a
_diffrn_radiation_wavelength 0.71075
_diffrn_reflns_av_R_equivalents 0.0216
_diffrn_reflns_av_sigmaI/netI 0.0321
_diffrn_reflns_limit_h_max 11
_diffrn_reflns_limit_h_min -11
_diffrn_reflns_limit_k_max 16
_diffrn_reflns_limit_k_min -16
_diffrn_reflns_limit_l_max 16
_diffrn_reflns_limit_l_min -18
_diffrn_reflns_number 14082
_diffrn_reflns_theta_full 26.50
_diffrn_reflns_theta_max 26.50
_diffrn_reflns_theta_min 2.57
_exptl_absorpt_coefficient_mu 0.094
_exptl_absorpt_correction_T_max 0.9910
_exptl_absorpt_correction_T_min 0.9772
_exptl_absorpt_correction_type numerical
_exptl_absorpt_process_details '(T. Higashi, 2000)'
_exptl_crystal_colour Colorless
_exptl_crystal_density_diffrn 1.142
_exptl_crystal_density_method 'not measured'
_exptl_crystal_description Prism
_exptl_crystal_F_000 648
_exptl_crystal_size_max 0.31
_exptl_crystal_size_mid 0.31
_exptl_crystal_size_min 0.28
_refine_diff_density_max 0.234
_refine_diff_density_min -0.269
_refine_diff_density_rms 0.042
_refine_ls_extinction_method none
_refine_ls_goodness_of_fit_ref 1.064
_refine_ls_hydrogen_treatment constr
_refine_ls_matrix_type full
_refine_ls_number_parameters 380
_refine_ls_number_reflns 7005
_refine_ls_number_restraints 0
_refine_ls_restrained_S_all 1.064
_refine_ls_R_factor_all 0.0540
_refine_ls_R_factor_gt 0.0490
_refine_ls_shift/su_max 0.001
_refine_ls_shift/su_mean 0.000
_refine_ls_structure_factor_coef Fsqd
_refine_ls_weighting_details 'calc w=1/[\s^2^(Fo^2^)+(0.0551P)^2^+0.6765P] where P=(Fo^2^+2Fc^2^)/3'
_refine_ls_weighting_scheme calc
_refine_ls_wR_factor_gt 0.1208
_refine_ls_wR_factor_ref 0.1251
_reflns_number_gt 6409
_reflns_number_total 7005
_reflns_threshold_expression >2sigma(I)
_cod_data_source_file om300757u_si_002.cif
_cod_data_source_block 1
_cod_depositor_comments
;
The following automatic conversions were performed:

'_exptl_absorpt_correction_type' value 'Numerical' changed to
'numerical' according to
/home/saulius/struct/CIF-dictionaries/cif_core.dic dictionary named
'cif_core.dic' version 2.4.2 from 2011-04-26.

Automatic conversion script
Id: cif_fix_values 1891 2012-01-12 08:04:46Z andrius 
;
_cod_original_cell_volume 1723.8(8)
_cod_database_code 4079465

loop_
_symmetry_equiv_pos_as_xyz
'x, y, z'
'-x, -y, -z'

loop_
_atom_site_label
_atom_site_type_symbol
_atom_site_fract_x
_atom_site_fract_y
_atom_site_fract_z
_atom_site_U_iso_or_equiv
_atom_site_adp_type
_atom_site_occupancy
_atom_site_symmetry_multiplicity
_atom_site_calc_flag
_atom_site_refinement_flags
Al1 Al 0.04715(5) 0.26644(3) 0.71464(3) 0.02322(12) Uani 1 1 d .
O1 O 0.15346(11) 0.38955(8) 0.72080(8) 0.0256(2) Uani 1 1 d .
O2 O 0.11097(12) 0.18557(8) 0.79418(7) 0.0254(2) Uani 1 1 d .
N1 N 0.19222(14) 0.20324(9) 0.61625(9) 0.0249(3) Uani 1 1 d .
N2 N 0.23957(19) 0.07911(11) 0.43900(10) 0.0388(4) Uani 1 1 d .
N3 N -0.08575(14) 0.32161(9) 0.82381(9) 0.0237(3) Uani 1 1 d .
N4 N -0.39269(14) 0.34179(10) 0.86911(10) 0.0304(3) Uani 1 1 d .
C1 C 0.28430(16) 0.42501(11) 0.68813(10) 0.0231(3) Uani 1 1 d .
C2 C 0.32486(17) 0.53052(11) 0.68251(11) 0.0245(3) Uani 1 1 d .
C3 C 0.22319(18) 0.61173(12) 0.70979(12) 0.0301(4) Uani 1 1 d .
C4 C 0.2033(2) 0.61950(14) 0.81485(13) 0.0409(4) Uani 1 1 d .
H4A H 0.1630 0.5526 0.8303 0.049 Uiso 1 1 calc R
H4B H 0.1345 0.6689 0.8315 0.049 Uiso 1 1 calc R
H4C H 0.2997 0.6420 0.8498 0.049 Uiso 1 1 calc R
C5 C 0.07265(19) 0.58372(14) 0.65304(14) 0.0394(4) Uani 1 1 d .
H5A H 0.0279 0.5160 0.6642 0.047 Uiso 1 1 calc R
H5B H 0.0872 0.5831 0.5865 0.047 Uiso 1 1 calc R
H5C H 0.0067 0.6342 0.6723 0.047 Uiso 1 1 calc R
C6 C 0.2863(2) 0.71816(13) 0.68923(16) 0.0419(5) Uani 1 1 d .
H6A H 0.3831 0.7392 0.7240 0.050 Uiso 1 1 calc R
H6B H 0.2180 0.7670 0.7084 0.050 Uiso 1 1 calc R
H6C H 0.2980 0.7162 0.6222 0.050 Uiso 1 1 calc R
C7 C 0.46270(17) 0.55969(12) 0.64947(11) 0.0258(3) Uani 1 1 d .
H7 H 0.4918 0.6302 0.6473 0.031 Uiso 1 1 calc R
C8 C 0.55996(16) 0.49152(12) 0.61956(11) 0.0258(3) Uani 1 1 d .
C9 C 0.70401(18) 0.52765(13) 0.58090(12) 0.0316(4) Uani 1 1 d .
H9A H 0.7690 0.4741 0.5797 0.038 Uiso 1 1 calc R
H9B H 0.7527 0.5891 0.6205 0.038 Uiso 1 1 calc R
H9C H 0.6842 0.5433 0.5174 0.038 Uiso 1 1 calc R
C10 C 0.51637(17) 0.38940(12) 0.62312(10) 0.0255(3) Uani 1 1 d .
H10 H 0.5791 0.3409 0.6014 0.031 Uiso 1 1 calc R
C11 C 0.38225(17) 0.35608(11) 0.65792(10) 0.0237(3) Uani 1 1 d .
C12 C 0.34337(17) 0.24413(11) 0.66180(11) 0.0256(3) Uani 1 1 d .
H12A H 0.4182 0.2068 0.6304 0.031 Uiso 1 1 calc R
H12B H 0.3473 0.2318 0.7279 0.031 Uiso 1 1 calc R
C13 C 0.16884(19) 0.23532(12) 0.52162(11) 0.0280(3) Uani 1 1 d .
H13A H 0.1879 0.3106 0.5273 0.034 Uiso 1 1 calc R
H13B H 0.0637 0.2145 0.4984 0.034 Uiso 1 1 calc R
C14 C 0.2675(2) 0.19044(13) 0.45055(12) 0.0345(4) Uani 1 1 d .
H14A H 0.2472 0.2150 0.3899 0.041 Uiso 1 1 calc R
H14B H 0.3731 0.2132 0.4717 0.041 Uiso 1 1 calc R
C15 C 0.3325(3) 0.03565(16) 0.36908(15) 0.0570(6) Uani 1 1 d .
H15A H 0.3112 0.0608 0.3096 0.068 Uiso 1 1 calc R
H15B H 0.3108 -0.0389 0.3608 0.068 Uiso 1 1 calc R
H15C H 0.4374 0.0560 0.3901 0.068 Uiso 1 1 calc R
C16 C 0.2688(2) 0.04363(13) 0.52902(12) 0.0356(4) Uani 1 1 d .
H16A H 0.3749 0.0634 0.5505 0.043 Uiso 1 1 calc R
H16B H 0.2481 -0.0317 0.5217 0.043 Uiso 1 1 calc R
C17 C 0.17241(19) 0.08927(11) 0.60195(11) 0.0295(3) Uani 1 1 d .
H17A H 0.0668 0.0642 0.5825 0.035 Uiso 1 1 calc R
H17B H 0.1964 0.0648 0.6622 0.035 Uiso 1 1 calc R
C18 C 0.13385(16) 0.19362(11) 0.88838(10) 0.0238(3) Uani 1 1 d .
C19 C 0.19252(17) 0.11574(12) 0.93225(11) 0.0268(3) Uani 1 1 d .
C20 C 0.21481(19) 0.01203(12) 0.87787(12) 0.0308(4) Uani 1 1 d .
C21 C 0.0734(2) -0.03304(13) 0.81535(13) 0.0357(4) Uani 1 1 d .
H21A H 0.0507 0.0147 0.7718 0.043 Uiso 1 1 calc R
H21B H -0.0099 -0.0445 0.8544 0.043 Uiso 1 1 calc R
H21C H 0.0894 -0.0980 0.7801 0.043 Uiso 1 1 calc R
C22 C 0.3521(2) 0.02542(14) 0.82097(13) 0.0366(4) Uani 1 1 d .
H22A H 0.3389 0.0756 0.7781 0.044 Uiso 1 1 calc R
H22B H 0.3641 -0.0401 0.7851 0.044 Uiso 1 1 calc R
H22C H 0.4407 0.0493 0.8635 0.044 Uiso 1 1 calc R
C23 C 0.2419(3) -0.06746(14) 0.94342(14) 0.0462(5) Uani 1 1 d .
H23A H 0.3311 -0.0426 0.9851 0.055 Uiso 1 1 calc R
H23B H 0.2557 -0.1319 0.9063 0.055 Uiso 1 1 calc R
H23C H 0.1562 -0.0785 0.9806 0.055 Uiso 1 1 calc R
C24 C 0.23138(19) 0.13582(13) 1.02823(12) 0.0323(4) Uani 1 1 d .
H24 H 0.2769 0.0861 1.0572 0.039 Uiso 1 1 calc R
C25 C 0.20726(19) 0.22432(13) 1.08373(11) 0.0323(4) Uani 1 1 d .
C26 C 0.2538(2) 0.24314(16) 1.18700(13) 0.0460(5) Uani 1 1 d .
H26A H 0.2958 0.3147 1.2045 0.055 Uiso 1 1 calc R
H26B H 0.3288 0.1991 1.2011 0.055 Uiso 1 1 calc R
H26C H 0.1672 0.2278 1.2224 0.055 Uiso 1 1 calc R
C27 C 0.13427(17) 0.29349(12) 1.04122(11) 0.0275(3) Uani 1 1 d .
H27 H 0.1089 0.3520 1.0783 0.033 Uiso 1 1 calc R
C28 C 0.09704(16) 0.27956(11) 0.94535(10) 0.0240(3) Uani 1 1 d .
C29 C 0.02186(17) 0.36105(11) 0.90571(11) 0.0252(3) Uani 1 1 d .
H29A H -0.0313 0.3963 0.9553 0.030 Uiso 1 1 calc R
H29B H 0.0987 0.4121 0.8868 0.030 Uiso 1 1 calc R
C30 C -0.19611(17) 0.23536(11) 0.84403(11) 0.0261(3) Uani 1 1 d .
H30A H -0.1419 0.1850 0.8718 0.031 Uiso 1 1 calc R
H30B H -0.2483 0.2010 0.7844 0.031 Uiso 1 1 calc R
C31 C -0.31075(17) 0.26850(12) 0.90964(12) 0.0292(3) Uani 1 1 d .
H31A H -0.3802 0.2084 0.9199 0.035 Uiso 1 1 calc R
H31B H -0.2606 0.3000 0.9707 0.035 Uiso 1 1 calc R
C32 C -0.5152(2) 0.36723(15) 0.92465(15) 0.0427(4) Uani 1 1 d .
H32A H -0.5826 0.3050 0.9288 0.051 Uiso 1 1 calc R
H32B H -0.5694 0.4154 0.8949 0.051 Uiso 1 1 calc R
H32C H -0.4758 0.3984 0.9875 0.051 Uiso 1 1 calc R
C33 C -0.28970(18) 0.43241(12) 0.86109(12) 0.0298(3) Uani 1 1 d .
H33A H -0.2440 0.4624 0.9237 0.036 Uiso 1 1 calc R
H33B H -0.3444 0.4838 0.8353 0.036 Uiso 1 1 calc R
C34 C -0.16842(17) 0.40530(11) 0.79739(11) 0.0272(3) Uani 1 1 d .
H34A H -0.2143 0.3852 0.7330 0.033 Uiso 1 1 calc R
H34B H -0.0963 0.4671 0.7970 0.033 Uiso 1 1 calc R
C35 C -0.12691(18) 0.23258(13) 0.62128(12) 0.0331(4) Uani 1 1 d .
H35A H -0.2187 0.2317 0.6535 0.040 Uiso 1 1 calc R
H35B H -0.1234 0.1654 0.5859 0.040 Uiso 1 1 calc R
H35C H -0.1243 0.2841 0.5784 0.040 Uiso 1 1 calc R

loop_
_atom_site_aniso_label
_atom_site_aniso_U_11
_atom_site_aniso_U_22
_atom_site_aniso_U_33
_atom_site_aniso_U_23
_atom_site_aniso_U_13
_atom_site_aniso_U_12
Al1 0.0261(2) 0.0216(2) 0.0215(2) 0.00365(17) 0.00240(18) 0.00027(17)
O1 0.0269(5) 0.0220(5) 0.0282(6) 0.0042(4) 0.0084(4) 0.0008(4)
O2 0.0329(6) 0.0244(5) 0.0197(5) 0.0042(4) 0.0048(4) 0.0036(4)
N1 0.0329(7) 0.0199(6) 0.0214(6) 0.0042(5) 0.0019(5) 0.0000(5)
N2 0.0643(10) 0.0288(7) 0.0237(7) 0.0005(6) 0.0116(7) 0.0062(7)
N3 0.0239(6) 0.0216(6) 0.0254(7) 0.0048(5) 0.0029(5) 0.0001(5)
N4 0.0243(7) 0.0314(7) 0.0363(8) 0.0069(6) 0.0058(6) 0.0025(5)
C1 0.0249(7) 0.0236(7) 0.0205(7) 0.0035(6) 0.0027(6) 0.0004(6)
C2 0.0272(8) 0.0224(7) 0.0231(7) 0.0028(6) 0.0011(6) 0.0009(6)
C3 0.0300(8) 0.0216(7) 0.0388(9) 0.0035(7) 0.0072(7) 0.0018(6)
C4 0.0472(10) 0.0308(9) 0.0434(11) -0.0028(8) 0.0163(8) 0.0017(8)
C5 0.0315(9) 0.0329(9) 0.0555(12) 0.0104(8) 0.0027(8) 0.0068(7)
C6 0.0393(10) 0.0236(8) 0.0648(13) 0.0077(8) 0.0143(9) 0.0049(7)
C7 0.0281(8) 0.0232(7) 0.0251(8) 0.0050(6) 0.0007(6) -0.0022(6)
C8 0.0241(7) 0.0310(8) 0.0220(7) 0.0058(6) -0.0003(6) 0.0002(6)
C9 0.0254(8) 0.0365(9) 0.0327(9) 0.0075(7) 0.0035(6) -0.0006(6)
C10 0.0261(7) 0.0281(8) 0.0228(7) 0.0041(6) 0.0020(6) 0.0047(6)
C11 0.0268(7) 0.0225(7) 0.0219(7) 0.0046(6) 0.0018(6) 0.0020(6)
C12 0.0290(8) 0.0233(7) 0.0251(8) 0.0045(6) 0.0035(6) 0.0042(6)
C13 0.0375(9) 0.0269(8) 0.0203(7) 0.0058(6) 0.0023(6) 0.0040(6)
C14 0.0494(10) 0.0307(8) 0.0247(8) 0.0066(7) 0.0081(7) 0.0051(7)
C15 0.0971(18) 0.0397(11) 0.0381(11) 0.0033(9) 0.0283(11) 0.0156(11)
C16 0.0544(11) 0.0239(8) 0.0285(9) 0.0013(7) 0.0081(8) 0.0050(7)
C17 0.0425(9) 0.0202(7) 0.0249(8) 0.0030(6) 0.0039(7) -0.0002(6)
C18 0.0247(7) 0.0244(7) 0.0216(7) 0.0045(6) 0.0028(6) -0.0011(6)
C19 0.0300(8) 0.0243(7) 0.0266(8) 0.0068(6) 0.0036(6) 0.0007(6)
C20 0.0406(9) 0.0236(8) 0.0298(8) 0.0066(6) 0.0054(7) 0.0055(6)
C21 0.0454(10) 0.0240(8) 0.0366(9) 0.0035(7) 0.0074(8) -0.0010(7)
C22 0.0402(10) 0.0327(9) 0.0384(10) 0.0047(7) 0.0053(8) 0.0095(7)
C23 0.0729(14) 0.0302(9) 0.0389(11) 0.0125(8) 0.0031(10) 0.0125(9)
C24 0.0371(9) 0.0329(9) 0.0279(8) 0.0098(7) 0.0013(7) 0.0037(7)
C25 0.0362(9) 0.0350(9) 0.0247(8) 0.0061(7) 0.0012(7) -0.0011(7)
C26 0.0615(13) 0.0468(11) 0.0275(9) 0.0021(8) -0.0078(8) 0.0067(9)
C27 0.0291(8) 0.0275(8) 0.0240(8) 0.0010(6) 0.0038(6) -0.0021(6)
C28 0.0244(7) 0.0237(7) 0.0231(7) 0.0037(6) 0.0035(6) -0.0016(6)
C29 0.0269(7) 0.0229(7) 0.0243(8) 0.0009(6) 0.0029(6) -0.0001(6)
C30 0.0263(7) 0.0228(7) 0.0285(8) 0.0052(6) 0.0036(6) -0.0028(6)
C31 0.0269(8) 0.0298(8) 0.0309(8) 0.0069(7) 0.0048(6) -0.0008(6)
C32 0.0298(9) 0.0450(11) 0.0546(12) 0.0060(9) 0.0144(8) 0.0058(8)
C33 0.0299(8) 0.0266(8) 0.0337(9) 0.0060(7) 0.0046(7) 0.0041(6)
C34 0.0278(8) 0.0236(7) 0.0314(8) 0.0074(6) 0.0032(6) 0.0037(6)
C35 0.0329(9) 0.0372(9) 0.0276(8) 0.0014(7) 0.0019(7) 0.0007(7)

loop_
_atom_type_symbol
_atom_type_description
_atom_type_scat_dispersion_real
_atom_type_scat_dispersion_imag
_atom_type_scat_source
C C 0.0033 0.0016 'International Tables Vol C Tables 4.2.6.8 and 6.1.1.4'
H H 0.0000 0.0000 'International Tables Vol C Tables 4.2.6.8 and 6.1.1.4'
Al Al 0.0645 0.0514 'International Tables Vol C Tables 4.2.6.8 and 6.1.1.4'
N N 0.0061 0.0033 'International Tables Vol C Tables 4.2.6.8 and 6.1.1.4'
O O 0.0106 0.0060 'International Tables Vol C Tables 4.2.6.8 and 6.1.1.4'

loop_
_geom_angle_atom_site_label_1
_geom_angle_atom_site_label_2
_geom_angle_atom_site_label_3
_geom_angle
O1 Al1 O2 115.61(6)
O1 Al1 C35 117.72(7)
O2 Al1 C35 126.67(7)
O1 Al1 N3 91.21(5)
O2 Al1 N3 86.27(5)
C35 Al1 N3 92.88(7)
O1 Al1 N1 90.33(5)
O2 Al1 N1 87.73(5)
C35 Al1 N1 91.64(7)
N3 Al1 N1 173.89(5)
C1 O1 Al1 134.43(10)
C18 O2 Al1 134.51(10)
C17 N1 C13 106.17(12)
C17 N1 C12 110.50(12)
C13 N1 C12 112.11(12)
C17 N1 Al1 113.17(9)
C13 N1 Al1 112.57(10)
C12 N1 Al1 102.46(9)
C14 N2 C16 109.21(13)
C14 N2 C15 110.28(15)
C16 N2 C15 111.02(16)
C29 N3 C34 109.77(12)
C29 N3 C30 111.91(12)
C34 N3 C30 108.55(12)
C29 N3 Al1 105.30(9)
C34 N3 Al1 112.12(9)
C30 N3 Al1 109.22(9)
C31 N4 C33 108.62(12)
C31 N4 C32 111.40(14)
C33 N4 C32 111.25(13)
O1 C1 C11 119.53(13)
O1 C1 C2 121.85(13)
C11 C1 C2 118.61(13)
C7 C2 C1 117.60(14)
C7 C2 C3 119.53(13)
C1 C2 C3 122.86(13)
C4 C3 C5 110.81(15)
C4 C3 C6 107.42(14)
C5 C3 C6 106.61(15)
C4 C3 C2 109.62(14)
C5 C3 C2 109.62(13)
C6 C3 C2 112.73(13)
C3 C4 H4A 109.5
C3 C4 H4B 109.5
H4A C4 H4B 109.5
C3 C4 H4C 109.5
H4A C4 H4C 109.5
H4B C4 H4C 109.5
C3 C5 H5A 109.5
C3 C5 H5B 109.5
H5A C5 H5B 109.5
C3 C5 H5C 109.5
H5A C5 H5C 109.5
H5B C5 H5C 109.5
C3 C6 H6A 109.5
C3 C6 H6B 109.5
H6A C6 H6B 109.5
C3 C6 H6C 109.5
H6A C6 H6C 109.5
H6B C6 H6C 109.5
C8 C7 C2 123.86(14)
C8 C7 H7 118.1
C2 C7 H7 118.1
C10 C8 C7 117.47(14)
C10 C8 C9 121.36(14)
C7 C8 C9 121.12(14)
C8 C9 H9A 109.5
C8 C9 H9B 109.5
H9A C9 H9B 109.5
C8 C9 H9C 109.5
H9A C9 H9C 109.5
H9B C9 H9C 109.5
C8 C10 C11 121.25(14)
C8 C10 H10 119.4
C11 C10 H10 119.4
C10 C11 C1 121.16(14)
C10 C11 C12 118.44(13)
C1 C11 C12 120.39(13)
N1 C12 C11 112.55(12)
N1 C12 H12A 109.1
C11 C12 H12A 109.1
N1 C12 H12B 109.1
C11 C12 H12B 109.1
H12A C12 H12B 107.8
N1 C13 C14 113.69(13)
N1 C13 H13A 108.8
C14 C13 H13A 108.8
N1 C13 H13B 108.8
C14 C13 H13B 108.8
H13A C13 H13B 107.7
N2 C14 C13 110.17(14)
N2 C14 H14A 109.6
C13 C14 H14A 109.6
N2 C14 H14B 109.6
C13 C14 H14B 109.6
H14A C14 H14B 108.1
N2 C15 H15A 109.5
N2 C15 H15B 109.5
H15A C15 H15B 109.5
N2 C15 H15C 109.5
H15A C15 H15C 109.5
H15B C15 H15C 109.5
N2 C16 C17 110.99(15)
N2 C16 H16A 109.4
C17 C16 H16A 109.4
N2 C16 H16B 109.4
C17 C16 H16B 109.4
H16A C16 H16B 108.0
N1 C17 C16 113.68(13)
N1 C17 H17A 108.8
C16 C17 H17A 108.8
N1 C17 H17B 108.8
C16 C17 H17B 108.8
H17A C17 H17B 107.7
O2 C18 C28 120.24(14)
O2 C18 C19 121.31(13)
C28 C18 C19 118.45(14)
C24 C19 C18 117.64(14)
C24 C19 C20 119.82(14)
C18 C19 C20 122.54(14)
C23 C20 C22 107.05(15)
C23 C20 C21 105.92(14)
C22 C20 C21 111.92(14)
C23 C20 C19 112.08(14)
C22 C20 C19 109.73(13)
C21 C20 C19 110.08(13)
C20 C21 H21A 109.5
C20 C21 H21B 109.5
H21A C21 H21B 109.5
C20 C21 H21C 109.5
H21A C21 H21C 109.5
H21B C21 H21C 109.5
C20 C22 H22A 109.5
C20 C22 H22B 109.5
H22A C22 H22B 109.5
C20 C22 H22C 109.5
H22A C22 H22C 109.5
H22B C22 H22C 109.5
C20 C23 H23A 109.5
C20 C23 H23B 109.5
H23A C23 H23B 109.5
C20 C23 H23C 109.5
H23A C23 H23C 109.5
H23B C23 H23C 109.5
C25 C24 C19 123.81(16)
C25 C24 H24 118.1
C19 C24 H24 118.1
C27 C25 C24 117.24(15)
C27 C25 C26 121.01(16)
C24 C25 C26 121.72(16)
C25 C26 H26A 109.5
C25 C26 H26B 109.5
H26A C26 H26B 109.5
C25 C26 H26C 109.5
H26A C26 H26C 109.5
H26B C26 H26C 109.5
C25 C27 C28 121.62(15)
C25 C27 H27 119.2
C28 C27 H27 119.2
C27 C28 C18 120.49(14)
C27 C28 C29 117.34(13)
C18 C28 C29 122.14(14)
N3 C29 C28 113.82(12)
N3 C29 H29A 108.8
C28 C29 H29A 108.8
N3 C29 H29B 108.8
C28 C29 H29B 108.8
H29A C29 H29B 107.7
N3 C30 C31 113.77(13)
N3 C30 H30A 108.8
C31 C30 H30A 108.8
N3 C30 H30B 108.8
C31 C30 H30B 108.8
H30A C30 H30B 107.7
N4 C31 C30 109.44(13)
N4 C31 H31A 109.8
C30 C31 H31A 109.8
N4 C31 H31B 109.8
C30 C31 H31B 109.8
H31A C31 H31B 108.2
N4 C32 H32A 109.5
N4 C32 H32B 109.5
H32A C32 H32B 109.5
N4 C32 H32C 109.5
H32A C32 H32C 109.5
H32B C32 H32C 109.5
N4 C33 C34 110.40(13)
N4 C33 H33A 109.6
C34 C33 H33A 109.6
N4 C33 H33B 109.6
C34 C33 H33B 109.6
H33A C33 H33B 108.1
N3 C34 C33 115.08(13)
N3 C34 H34A 108.5
C33 C34 H34A 108.5
N3 C34 H34B 108.5
C33 C34 H34B 108.5
H34A C34 H34B 107.5
Al1 C35 H35A 109.5
Al1 C35 H35B 109.5
H35A C35 H35B 109.5
Al1 C35 H35C 109.5
H35A C35 H35C 109.5
H35B C35 H35C 109.5

loop_
_geom_bond_atom_site_label_1
_geom_bond_atom_site_label_2
_geom_bond_distance
Al1 O1 1.7898(12)
Al1 O2 1.7911(12)
Al1 C35 1.9901(18)
Al1 N3 2.1567(14)
Al1 N1 2.1612(14)
O1 C1 1.3597(17)
O2 C18 1.3564(18)
N1 C17 1.4944(19)
N1 C13 1.4964(19)
N1 C12 1.498(2)
N2 C14 1.462(2)
N2 C16 1.462(2)
N2 C15 1.465(2)
N3 C29 1.491(2)
N3 C34 1.4939(19)
N3 C30 1.5010(18)
N4 C31 1.457(2)
N4 C33 1.457(2)
N4 C32 1.460(2)
C1 C11 1.405(2)
C1 C2 1.423(2)
C2 C7 1.397(2)
C2 C3 1.537(2)
C3 C4 1.535(2)
C3 C5 1.535(2)
C3 C6 1.535(2)
C4 H4A 0.9800
C4 H4B 0.9800
C4 H4C 0.9800
C5 H5A 0.9800
C5 H5B 0.9800
C5 H5C 0.9800
C6 H6A 0.9800
C6 H6B 0.9800
C6 H6C 0.9800
C7 C8 1.392(2)
C7 H7 0.9500
C8 C10 1.379(2)
C8 C9 1.504(2)
C9 H9A 0.9800
C9 H9B 0.9800
C9 H9C 0.9800
C10 C11 1.391(2)
C10 H10 0.9500
C11 C12 1.500(2)
C12 H12A 0.9900
C12 H12B 0.9900
C13 C14 1.519(2)
C13 H13A 0.9900
C13 H13B 0.9900
C14 H14A 0.9900
C14 H14B 0.9900
C15 H15A 0.9800
C15 H15B 0.9800
C15 H15C 0.9800
C16 C17 1.527(2)
C16 H16A 0.9900
C16 H16B 0.9900
C17 H17A 0.9900
C17 H17B 0.9900
C18 C28 1.412(2)
C18 C19 1.423(2)
C19 C24 1.398(2)
C19 C20 1.545(2)
C20 C23 1.540(2)
C20 C22 1.541(2)
C20 C21 1.541(2)
C21 H21A 0.9800
C21 H21B 0.9800
C21 H21C 0.9800
C22 H22A 0.9800
C22 H22B 0.9800
C22 H22C 0.9800
C23 H23A 0.9800
C23 H23B 0.9800
C23 H23C 0.9800
C24 C25 1.390(2)
C24 H24 0.9500
C25 C27 1.383(2)
C25 C26 1.512(2)
C26 H26A 0.9800
C26 H26B 0.9800
C26 H26C 0.9800
C27 C28 1.393(2)
C27 H27 0.9500
C28 C29 1.506(2)
C29 H29A 0.9900
C29 H29B 0.9900
C30 C31 1.519(2)
C30 H30A 0.9900
C30 H30B 0.9900
C31 H31A 0.9900
C31 H31B 0.9900
C32 H32A 0.9800
C32 H32B 0.9800
C32 H32C 0.9800
C33 C34 1.527(2)
C33 H33A 0.9900
C33 H33B 0.9900
C34 H34A 0.9900
C34 H34B 0.9900
C35 H35A 0.9800
C35 H35B 0.9800
C35 H35C 0.9800
